data_7056882
loop_
_publ_author_name
'Santos, Ane F.'
'Ferreira, Isabella P.'
'Takahashi, Jacqueline A.'
'Rodrigues, Gabriel L. S.'
'Pinheiro, Carlos B.'
'Teixeira, Let\'icia R.'
'Rocha, Willian R.'
'Beraldo, Heloisa'

_publ_section_title
;
 Silver(i) complexes with 2-acetylpyridinebenzoylhydrazones exhibit
 antimicrobial effects against yeast and filamentous fungi
;
_journal_issue 3
_journal_name_full 'New Journal of Chemistry'
_journal_page_first 2125
_journal_paper_doi 10.1039/C7NJ04280A
_journal_volume 42
_journal_year 2018
_chemical_formula_moiety 'C14 H13 Ag N4 O4'
_chemical_formula_sum 'C14 H13 Ag N4 O4'
_chemical_formula_weight 409.15
_space_group_crystal_system monoclinic
_space_group_IT_number 14
_space_group_name_Hall '-P 2yn'
_space_group_name_H-M_alt 'P 1 21/n 1'
_symmetry_space_group_name_Hall '-P 2yn'
_symmetry_space_group_name_H-M 'P 1 21/n 1'
_atom_sites_solution_hydrogens geom
_audit_creation_method SHELXL-2017/1
_audit_update_record
;
2017-10-28 deposited with the CCDC.
2018-01-11 downloaded from the CCDC.
;
_cell_angle_alpha 90
_cell_angle_beta 97.889(7)
_cell_angle_gamma 90
_cell_formula_units_Z 4
_cell_length_a 6.7603(7)
_cell_length_b 13.0051(7)
_cell_length_c 16.5751(9)
_cell_measurement_reflns_used 2353
_cell_measurement_temperature 270(2)
_cell_measurement_theta_max 27.3470
_cell_measurement_theta_min 2.4940
_cell_volume 1443.46(19)
_computing_structure_refinement 'SHELXL-2017/1 (Sheldrick, 2017)'
_diffrn_ambient_temperature 270(2)
_diffrn_detector_area_resol_mean 10.4186
_diffrn_measured_fraction_theta_full 1.000
_diffrn_measured_fraction_theta_max 1.000
_diffrn_measurement_device_type 'Xcalibur, Atlas, Gemini ultra'
_diffrn_measurement_method '\w scans'
_diffrn_radiation_monochromator graphite
_diffrn_radiation_type MoK\a
_diffrn_radiation_wavelength 0.71073
_diffrn_reflns_av_R_equivalents 0.0762
_diffrn_reflns_av_unetI/netI 0.0632
_diffrn_reflns_Laue_measured_fraction_full 1.000
_diffrn_reflns_Laue_measured_fraction_max 1.000
_diffrn_reflns_limit_h_max 8
_diffrn_reflns_limit_h_min -8
_diffrn_reflns_limit_k_max 15
_diffrn_reflns_limit_k_min -16
_diffrn_reflns_limit_l_max 20
_diffrn_reflns_limit_l_min -20
_diffrn_reflns_number 12186
_diffrn_reflns_point_group_measured_fraction_full 1.000
_diffrn_reflns_point_group_measured_fraction_max 1.000
_diffrn_reflns_theta_full 25.242
_diffrn_reflns_theta_max 26.370
_diffrn_reflns_theta_min 1.998
_diffrn_source 'Enhance (Mo) X-ray Source'
_exptl_absorpt_coefficient_mu 1.424
_exptl_absorpt_correction_T_max 0.927
_exptl_absorpt_correction_T_min 0.824
_exptl_absorpt_correction_type analytical
_exptl_absorpt_process_details
;
CrysAlisPro, Agilent Technologies,
Version 1.171.37.34 (release 22-05-2014 CrysAlis171 .NET)
(compiled May 22 2014,16:03:01)
Analytical numeric absorption correction using a multifaceted crystal
            model based on expressions derived by R.C. Clark & J.S. Reid.
(Clark, R. C. & Reid, J. S. (1995). Acta Cryst. A51, 887-897)
Empirical absorption correction using spherical harmonics,
 implemented in SCALE3 ABSPACK scaling algorithm.
;
_exptl_crystal_colour colourless
_exptl_crystal_density_diffrn 1.883
_exptl_crystal_description prism
_exptl_crystal_F_000 816
_exptl_crystal_size_max 0.210
_exptl_crystal_size_mid 0.062
_exptl_crystal_size_min 0.059
_refine_diff_density_max 1.562
_refine_diff_density_min -0.668
_refine_diff_density_rms 0.134
_refine_ls_extinction_method none
_refine_ls_goodness_of_fit_ref 1.079
_refine_ls_hydrogen_treatment constr
_refine_ls_matrix_type full
_refine_ls_number_parameters 209
_refine_ls_number_reflns 2968
_refine_ls_number_restraints 0
_refine_ls_restrained_S_all 1.079
_refine_ls_R_factor_all 0.1019
_refine_ls_R_factor_gt 0.0625
_refine_ls_shift/su_max 0.001
_refine_ls_shift/su_mean 0.000
_refine_ls_structure_factor_coef Fsqd
_refine_ls_weighting_details 'w=1/[\s^2^(Fo^2^)+(0.0741P)^2^+1.7491P] where P=(Fo^2^+2Fc^2^)/3'
_refine_ls_weighting_scheme calc
_refine_ls_wR_factor_gt 0.1508
_refine_ls_wR_factor_ref 0.1764
_reflns_Friedel_coverage 0.000
_reflns_number_gt 1918
_reflns_number_total 2968
_reflns_threshold_expression 'I > 2\s(I)'
_cod_data_source_file c7nj04280a2.cif
_cod_data_source_block 1
_cod_depositor_comments 'Adding full bibliography for 7056882--7056885.cif.'
_cod_database_code 7056882
_shelx_shelxl_version_number 2017/1
_shelx_space_group_comment
;
The symmetry employed for this shelxl refinement is uniquely defined
by the following loop, which should always be used as a source of
symmetry information in preference to the above space-group names.
They are only intended as comments.
;
_shelx_estimated_absorpt_t_min 0.754
_shelx_estimated_absorpt_t_max 0.921

loop_
_space_group_symop_operation_xyz
'x, y, z'
'-x+1/2, y+1/2, -z+1/2'
'-x, -y, -z'
'x-1/2, -y-1/2, z-1/2'

loop_
_atom_site_label
_atom_site_type_symbol
_atom_site_fract_x
_atom_site_fract_y
_atom_site_fract_z
_atom_site_U_iso_or_equiv
_atom_site_adp_type
_atom_site_occupancy
_atom_site_site_symmetry_order
_atom_site_calc_flag
_atom_site_refinement_flags_posn
_atom_site_refinement_flags_adp
C2 C 0.5803(10) 0.7866(5) -0.1629(4) 0.0366(14) Uani 1 1 d . .
C3 C 0.5278(10) 0.7423(5) -0.2386(4) 0.0472(17) Uani 1 1 d . .
H3 H 0.503338 0.782923 -0.285065 0.057 Uiso 1 1 calc R U
C4 C 0.5123(11) 0.6365(5) -0.2441(5) 0.0528(19) Uani 1 1 d . .
H4 H 0.475645 0.605830 -0.294568 0.063 Uiso 1 1 calc R U
C5 C 0.5496(11) 0.5775(5) -0.1770(5) 0.0551(19) Uani 1 1 d . .
H5 H 0.539990 0.506207 -0.180339 0.066 Uiso 1 1 calc R U
C6 C 0.6033(11) 0.6266(5) -0.1023(5) 0.0511(18) Uani 1 1 d . .
H6 H 0.629394 0.586563 -0.055537 0.061 Uiso 1 1 calc R U
C7 C 0.5929(10) 0.9005(4) -0.1520(4) 0.0378(15) Uani 1 1 d . .
C8 C 0.7888(9) 1.0588(5) 0.0117(4) 0.0377(15) Uani 1 1 d . .
C9 C 0.8287(10) 1.1702(5) 0.0253(4) 0.0405(15) Uani 1 1 d . .
C10 C 0.8655(10) 1.2052(5) 0.1052(4) 0.0413(15) Uani 1 1 d . .
H10 H 0.868939 1.158668 0.147936 0.050 Uiso 1 1 calc R U
C11 C 0.8970(11) 1.3082(5) 0.1215(5) 0.0510(18) Uani 1 1 d . .
H11 H 0.923696 1.331137 0.175016 0.061 Uiso 1 1 calc R U
C12 C 0.8887(12) 1.3769(6) 0.0582(5) 0.059(2) Uani 1 1 d . .
H12 H 0.901002 1.446932 0.069096 0.071 Uiso 1 1 calc R U
C13 C 0.8627(12) 1.3434(6) -0.0201(5) 0.058(2) Uani 1 1 d . .
H13 H 0.866149 1.390507 -0.062149 0.069 Uiso 1 1 calc R U
C14 C 0.8313(11) 1.2403(5) -0.0385(4) 0.0461(17) Uani 1 1 d . .
H14 H 0.812173 1.218113 -0.092336 0.055 Uiso 1 1 calc R U
C15 C 0.5148(14) 0.9695(5) -0.2213(4) 0.064(2) Uani 1 1 d . .
H15A H 0.426970 1.019724 -0.202939 0.097 Uiso 1 1 calc R U
H15B H 0.442806 0.929290 -0.264259 0.097 Uiso 1 1 calc R U
H15C H 0.624323 1.003613 -0.241172 0.097 Uiso 1 1 calc R U
Ag1 Ag 0.76336(10) 0.80787(4) 0.02500(3) 0.0600(3) Uani 1 1 d . .
N1 N 0.6187(8) 0.7282(4) -0.0952(3) 0.0418(13) Uani 1 1 d . .
N2 N 0.6698(8) 0.9292(4) -0.0807(3) 0.0395(13) Uani 1 1 d . .
N3 N 0.6923(8) 1.0317(4) -0.0631(3) 0.0389(13) Uani 1 1 d . .
H3N H 0.646858 1.077711 -0.098054 0.047 Uiso 1 1 calc R U
N4 N 0.5741(10) 0.7092(4) 0.1547(3) 0.0489(15) Uani 1 1 d . .
O1 O 0.8404(7) 0.9956(3) 0.0648(3) 0.0473(12) Uani 1 1 d . .
O2 O 0.5854(8) 0.8052(3) 0.1396(3) 0.0563(14) Uani 1 1 d . .
O3 O 0.6734(9) 0.6494(4) 0.1179(3) 0.0653(15) Uani 1 1 d . .
O4 O 0.4665(10) 0.6783(4) 0.2021(3) 0.0695(17) Uani 1 1 d . .

loop_
_atom_site_aniso_label
_atom_site_aniso_U_11
_atom_site_aniso_U_22
_atom_site_aniso_U_33
_atom_site_aniso_U_23
_atom_site_aniso_U_13
_atom_site_aniso_U_12
C2 0.039(4) 0.033(3) 0.038(3) 0.000(3) 0.004(3) 0.000(3)
C3 0.054(5) 0.038(4) 0.048(4) -0.005(3) 0.002(3) 0.000(3)
C4 0.057(5) 0.045(4) 0.054(4) -0.017(3) -0.003(4) -0.003(3)
C5 0.058(5) 0.029(3) 0.077(5) -0.005(3) 0.004(4) -0.001(3)
C6 0.048(4) 0.037(4) 0.065(5) 0.011(3) -0.002(4) 0.007(3)
C7 0.050(4) 0.028(3) 0.034(3) 0.000(2) 0.002(3) -0.004(3)
C8 0.041(4) 0.038(3) 0.033(3) 0.003(3) 0.002(3) -0.006(3)
C9 0.046(4) 0.037(3) 0.038(4) -0.009(3) 0.001(3) 0.001(3)
C10 0.048(4) 0.042(4) 0.033(3) -0.004(3) 0.005(3) 0.000(3)
C11 0.055(5) 0.049(4) 0.049(4) -0.017(3) 0.008(4) -0.012(3)
C12 0.071(5) 0.035(4) 0.070(5) -0.009(4) 0.001(4) -0.008(3)
C13 0.076(6) 0.036(4) 0.059(5) 0.002(3) 0.001(4) -0.014(4)
C14 0.058(5) 0.040(4) 0.036(3) 0.001(3) -0.008(3) -0.008(3)
C15 0.109(7) 0.031(4) 0.046(4) 0.002(3) -0.016(4) -0.010(4)
Ag1 0.0944(6) 0.0413(4) 0.0409(4) 0.0063(2) -0.0025(3) -0.0026(3)
N1 0.046(3) 0.029(3) 0.048(3) 0.002(2) 0.000(3) 0.000(2)
N2 0.049(3) 0.027(3) 0.040(3) 0.000(2) -0.004(3) 0.001(2)
N3 0.056(4) 0.021(2) 0.037(3) 0.000(2) -0.003(3) -0.002(2)
N4 0.073(4) 0.036(3) 0.035(3) 0.002(2) -0.004(3) -0.002(3)
O1 0.065(3) 0.037(2) 0.036(3) 0.005(2) -0.008(2) -0.001(2)
O2 0.070(3) 0.032(3) 0.063(3) 0.002(2) -0.009(3) -0.003(2)
O3 0.082(4) 0.053(3) 0.060(3) -0.001(3) 0.008(3) 0.009(3)
O4 0.111(5) 0.052(3) 0.047(3) -0.002(2) 0.018(3) -0.011(3)

loop_
_atom_type_symbol
_atom_type_description
_atom_type_scat_dispersion_real
_atom_type_scat_dispersion_imag
_atom_type_scat_source
C C 0.0033 0.0016 'International Tables Vol C Tables 4.2.6.8 and 6.1.1.4'
H H 0.0000 0.0000 'International Tables Vol C Tables 4.2.6.8 and 6.1.1.4'
Ag Ag -0.8971 1.1015 'International Tables Vol C Tables 4.2.6.8 and 6.1.1.4'
N N 0.0061 0.0033 'International Tables Vol C Tables 4.2.6.8 and 6.1.1.4'
O O 0.0106 0.0060 'International Tables Vol C Tables 4.2.6.8 and 6.1.1.4'

loop_
_geom_angle_atom_site_label_1
_geom_angle_atom_site_label_2
_geom_angle_atom_site_label_3
_geom_angle
N1 C2 C3 121.0(6)
N1 C2 C7 117.2(5)
C3 C2 C7 121.8(6)
C4 C3 C2 118.8(6)
C4 C3 H3 120.6
C2 C3 H3 120.6
C5 C4 C3 120.7(7)
C5 C4 H4 119.7
C3 C4 H4 119.7
C4 C5 C6 117.9(6)
C4 C5 H5 121.1
C6 C5 H5 121.1
N1 C6 C5 122.7(7)
N1 C6 H6 118.6
C5 C6 H6 118.6
N2 C7 C2 114.2(5)
N2 C7 C15 126.2(6)
C2 C7 C15 119.6(5)
O1 C8 N3 122.3(5)
O1 C8 C9 121.4(6)
N3 C8 C9 116.3(5)
C10 C9 C14 119.2(6)
C10 C9 C8 117.9(6)
C14 C9 C8 122.9(6)
C11 C10 C9 120.5(7)
C11 C10 H10 119.7
C9 C10 H10 119.7
C12 C11 C10 119.6(7)
C12 C11 H11 120.2
C10 C11 H11 120.2
C13 C12 C11 120.6(7)
C13 C12 H12 119.7
C11 C12 H12 119.7
C12 C13 C14 121.1(7)
C12 C13 H13 119.5
C14 C13 H13 119.5
C13 C14 C9 118.9(6)
C13 C14 H14 120.6
C9 C14 H14 120.6
C7 C15 H15A 109.5
C7 C15 H15B 109.5
H15A C15 H15B 109.5
C7 C15 H15C 109.5
H15A C15 H15C 109.5
H15B C15 H15C 109.5
N1 Ag1 N2 68.18(17)
N1 Ag1 O2 118.35(19)
N2 Ag1 O2 118.97(18)
N1 Ag1 O1 133.45(16)
N2 Ag1 O1 65.27(15)
O2 Ag1 O1 85.17(15)
N1 Ag1 O3 92.69(18)
N2 Ag1 O3 150.62(18)
O2 Ag1 O3 49.84(16)
O1 Ag1 O3 129.51(16)
C6 N1 C2 118.8(6)
C6 N1 Ag1 122.3(4)
C2 N1 Ag1 118.0(4)
C7 N2 N3 120.0(5)
C7 N2 Ag1 121.4(4)
N3 N2 Ag1 118.6(4)
C8 N3 N2 118.1(5)
C8 N3 H3N 121.0
N2 N3 H3N 121.0
O4 N4 O3 121.6(6)
O4 N4 O2 120.6(7)
O3 N4 O2 117.8(7)
C8 O1 Ag1 115.4(4)
N4 O2 Ag1 102.7(4)
N4 O3 Ag1 88.9(4)

loop_
_geom_bond_atom_site_label_1
_geom_bond_atom_site_label_2
_geom_bond_distance
C2 N1 1.350(8)
C2 C3 1.383(9)
C2 C7 1.494(8)
C3 C4 1.381(10)
C3 H3 0.9300
C4 C5 1.346(11)
C4 H4 0.9300
C5 C6 1.397(10)
C5 H5 0.9300
C6 N1 1.329(9)
C6 H6 0.9300
C7 N2 1.280(7)
C7 C15 1.495(9)
C8 O1 1.219(7)
C8 N3 1.365(8)
C8 C9 1.485(9)
C9 C10 1.390(9)
C9 C14 1.397(9)
C10 C11 1.378(9)
C10 H10 0.9300
C11 C12 1.372(11)
C11 H11 0.9300
C12 C13 1.358(11)
C12 H12 0.9300
C13 C14 1.385(10)
C13 H13 0.9300
C14 H14 0.9300
C15 H15A 0.9600
C15 H15B 0.9600
C15 H15C 0.9600
Ag1 N1 2.338(5)
Ag1 N2 2.378(5)
Ag1 O2 2.384(6)
Ag1 O1 2.564(4)
Ag1 O3 2.692(6)
N2 N3 1.369(7)
N3 H3N 0.8600
N4 O4 1.211(8)
N4 O3 1.242(8)
N4 O2 1.277(7)

loop_
_geom_hbond_atom_site_label_D
_geom_hbond_atom_site_label_H
_geom_hbond_atom_site_label_A
_geom_hbond_distance_DH
_geom_hbond_distance_HA
_geom_hbond_distance_DA
_geom_hbond_angle_DHA
_geom_hbond_site_symmetry_A
_geom_hbond_publ_flag
N3 H3N O2 0.86 2.23 2.996(7) 148.8 3_675 yes

loop_
_geom_torsion_atom_site_label_1
_geom_torsion_atom_site_label_2
_geom_torsion_atom_site_label_3
_geom_torsion_atom_site_label_4
_geom_torsion
N1 C2 C3 C4 0.9(10)
C7 C2 C3 C4 -177.8(7)
C2 C3 C4 C5 -0.7(11)
C3 C4 C5 C6 0.3(12)
C4 C5 C6 N1 0.0(12)
N1 C2 C7 N2 10.5(9)
C3 C2 C7 N2 -170.7(6)
N1 C2 C7 C15 -168.3(7)
C3 C2 C7 C15 10.4(10)
O1 C8 C9 C10 -20.5(10)
N3 C8 C9 C10 159.6(6)
O1 C8 C9 C14 159.3(7)
N3 C8 C9 C14 -20.6(10)
C14 C9 C10 C11 2.3(11)
C8 C9 C10 C11 -177.8(7)
C9 C10 C11 C12 1.0(12)
C10 C11 C12 C13 -4.3(12)
C11 C12 C13 C14 4.2(13)
C12 C13 C14 C9 -0.7(12)
C10 C9 C14 C13 -2.5(11)
C8 C9 C14 C13 177.7(7)
C5 C6 N1 C2 0.2(10)
C5 C6 N1 Ag1 -168.6(5)
C3 C2 N1 C6 -0.7(10)
C7 C2 N1 C6 178.1(6)
C3 C2 N1 Ag1 168.7(5)
C7 C2 N1 Ag1 -12.6(8)
C2 C7 N2 N3 179.2(6)
C15 C7 N2 N3 -2.1(11)
C2 C7 N2 Ag1 -3.5(8)
C15 C7 N2 Ag1 175.2(6)
O1 C8 N3 N2 -6.0(10)
C9 C8 N3 N2 173.8(5)
C7 N2 N3 C8 -175.1(6)
Ag1 N2 N3 C8 7.5(7)
N3 C8 O1 Ag1 1.5(8)
C9 C8 O1 Ag1 -178.3(5)
O4 N4 O2 Ag1 -168.9(5)
O3 N4 O2 Ag1 9.6(6)
O4 N4 O3 Ag1 170.2(6)
O2 N4 O3 Ag1 -8.3(6)
